data_4334329
loop_
_publ_author_name
'Jamie Hicks'
'Cameron Jones'

_publ_section_title
;
 Extremely Bulky Amido First Row Transition Metal(II) Halide Complexes:
 Potential Precursors to Low Coordinate Metal-Metal Bonded Systems
;
_journal_name_full 'Inorganic Chemistry'
_journal_page_first 3900
_journal_page_last 3907
_journal_paper_doi 10.1021/ic302672a
_journal_volume 52
_journal_year 2013
_chemical_formula_sum 'C51 H42 Br N Si Zn'
_chemical_formula_weight 842.23
_chemical_name_systematic
; 
 ? 
;
_space_group_IT_number 2
_symmetry_cell_setting triclinic
_symmetry_space_group_name_Hall '-P 1'
_symmetry_space_group_name_H-M 'P -1'
_atom_sites_solution_hydrogens geom
_atom_sites_solution_primary direct
_atom_sites_solution_secondary difmap
_audit_creation_method SHELXL-97
_cell_angle_alpha 84.799(4)
_cell_angle_beta 89.581(3)
_cell_angle_gamma 63.163(4)
_cell_formula_units_Z 2
_cell_length_a 10.6299(4)
_cell_length_b 10.7824(5)
_cell_length_c 19.9387(9)
_cell_measurement_temperature 123(2)
_cell_volume 2029.30(17)
_computing_structure_refinement 'SHELXL-97 (Sheldrick, 1997)'
_computing_structure_solution 'SHELXS-97 (Sheldrick, 1990)'
_diffrn_ambient_temperature 123(2)
_diffrn_measured_fraction_theta_full 0.998
_diffrn_measured_fraction_theta_max 0.998
_diffrn_measurement_device_type 'Oxford Gemini Ultra'
_diffrn_radiation_monochromator graphite
_diffrn_radiation_source 'Enhance (Mo) x-ray Source'
_diffrn_radiation_type MoK\a
_diffrn_radiation_wavelength 0.71073
_diffrn_reflns_av_R_equivalents 0.0266
_diffrn_reflns_av_sigmaI/netI 0.0260
_diffrn_reflns_limit_h_max 13
_diffrn_reflns_limit_h_min -13
_diffrn_reflns_limit_k_max 13
_diffrn_reflns_limit_k_min -13
_diffrn_reflns_limit_l_max 24
_diffrn_reflns_limit_l_min -24
_diffrn_reflns_number 27739
_diffrn_reflns_theta_full 26.00
_diffrn_reflns_theta_max 26.00
_diffrn_reflns_theta_min 2.92
_exptl_absorpt_coefficient_mu 1.656
_exptl_absorpt_correction_T_max 0.733
_exptl_absorpt_correction_T_min 0.680
_exptl_absorpt_correction_type multi-scan
_exptl_absorpt_process_details 'SCALE3 ABSPACK'
_exptl_crystal_colour colorless
_exptl_crystal_density_diffrn 1.378
_exptl_crystal_description block
_exptl_crystal_F_000 868
_exptl_crystal_size_max 0.25
_exptl_crystal_size_mid 0.21
_exptl_crystal_size_min 0.20
_refine_diff_density_max 0.601
_refine_diff_density_min -1.096
_refine_diff_density_rms 0.109
_refine_ls_extinction_method none
_refine_ls_goodness_of_fit_ref 1.059
_refine_ls_hydrogen_treatment constr
_refine_ls_matrix_type full
_refine_ls_number_parameters 497
_refine_ls_number_reflns 7958
_refine_ls_number_restraints 0
_refine_ls_restrained_S_all 1.059
_refine_ls_R_factor_all 0.0592
_refine_ls_R_factor_gt 0.0523
_refine_ls_shift/su_max 0.000
_refine_ls_shift/su_mean 0.000
_refine_ls_structure_factor_coef Fsqd
_refine_ls_weighting_details 'calc w=1/[\s^2^(Fo^2^)+(0.0897P)^2^+5.4284P] where P=(Fo^2^+2Fc^2^)/3'
_refine_ls_weighting_scheme calc
_refine_ls_wR_factor_gt 0.1590
_refine_ls_wR_factor_ref 0.1642
_reflns_number_gt 6982
_reflns_number_total 7958
_reflns_threshold_expression >2sigma(I)
_cod_data_source_file ic302672a_si_002_10.cif
_cod_data_source_block compound10
_cod_original_cell_volume 2029.30(15)
_cod_database_code 4334329

loop_
_symmetry_equiv_pos_as_xyz
'x, y, z'
'-x, -y, -z'

loop_
_atom_site_label
_atom_site_type_symbol
_atom_site_fract_x
_atom_site_fract_y
_atom_site_fract_z
_atom_site_U_iso_or_equiv
_atom_site_adp_type
_atom_site_occupancy
_atom_site_symmetry_multiplicity
_atom_site_calc_flag
_atom_site_refinement_flags
Br1 Br 0.40954(4) 0.10874(5) 0.34191(3) 0.04349(17) Uani 1 1 d .
Zn1 Zn 0.18350(5) 0.21405(5) 0.30892(3) 0.03310(16) Uani 1 1 d .
Si1 Si 0.00396(9) 0.15200(9) 0.20682(4) 0.01186(19) Uani 1 1 d .
N1 N 0.0220(3) 0.2641(3) 0.25802(13) 0.0116(5) Uani 1 1 d .
C1 C -0.0957(3) 0.3900(3) 0.27137(15) 0.0105(6) Uani 1 1 d .
C2 C -0.1811(3) 0.3945(3) 0.32692(15) 0.0119(6) Uani 1 1 d .
C3 C -0.3039(3) 0.5161(3) 0.33416(15) 0.0140(6) Uani 1 1 d .
H3 H -0.3617 0.5180 0.3710 0.017 Uiso 1 1 calc R
C4 C -0.3449(3) 0.6351(3) 0.28908(16) 0.0155(6) Uani 1 1 d .
C5 C -0.2542(3) 0.6340(3) 0.23812(16) 0.0145(6) Uani 1 1 d .
H5 H -0.2776 0.7165 0.2089 0.017 Uiso 1 1 calc R
C6 C -0.1298(3) 0.5145(3) 0.22914(15) 0.0119(6) Uani 1 1 d .
C7 C -0.4832(4) 0.7617(4) 0.2962(2) 0.0267(8) Uani 1 1 d .
H7A H -0.5609 0.7380 0.2903 0.040 Uiso 1 1 calc R
H7B H -0.4929 0.8368 0.2620 0.040 Uiso 1 1 calc R
H7C H -0.4858 0.7926 0.3412 0.040 Uiso 1 1 calc R
C8 C -0.1319(3) 0.2677(3) 0.37915(15) 0.0122(6) Uani 1 1 d .
H8 H -0.1099 0.1841 0.3544 0.015 Uiso 1 1 calc R
C9 C -0.2464(3) 0.2795(3) 0.42874(15) 0.0126(6) Uani 1 1 d .
C10 C -0.2423(4) 0.3081(4) 0.49479(17) 0.0194(7) Uani 1 1 d .
H10 H -0.1642 0.3182 0.5113 0.023 Uiso 1 1 calc R
C11 C -0.3521(4) 0.3222(4) 0.53749(18) 0.0262(8) Uani 1 1 d .
H11 H -0.3478 0.3410 0.5828 0.031 Uiso 1 1 calc R
C12 C -0.4664(4) 0.3088(4) 0.51389(19) 0.0242(8) Uani 1 1 d .
H12 H -0.5414 0.3192 0.5427 0.029 Uiso 1 1 calc R
C13 C -0.4712(4) 0.2800(4) 0.44800(18) 0.0212(7) Uani 1 1 d .
H13 H -0.5502 0.2713 0.4315 0.025 Uiso 1 1 calc R
C14 C -0.3619(4) 0.2640(3) 0.40607(16) 0.0166(7) Uani 1 1 d .
H14 H -0.3655 0.2421 0.3612 0.020 Uiso 1 1 calc R
C15 C 0.0031(3) 0.2422(3) 0.41736(15) 0.0141(6) Uani 1 1 d .
C16 C 0.0907(4) 0.1078(4) 0.44784(18) 0.0223(7) Uani 1 1 d .
H16 H 0.0707 0.0326 0.4403 0.027 Uiso 1 1 calc R
C17 C 0.2055(4) 0.0833(5) 0.4886(2) 0.0303(9) Uani 1 1 d .
H17 H 0.2626 -0.0080 0.5095 0.036 Uiso 1 1 calc R
C18 C 0.2379(4) 0.1906(5) 0.49913(19) 0.0304(9) Uani 1 1 d .
H18 H 0.3173 0.1731 0.5271 0.037 Uiso 1 1 calc R
C19 C 0.1542(4) 0.3237(4) 0.46875(18) 0.0252(8) Uani 1 1 d .
H19 H 0.1758 0.3979 0.4761 0.030 Uiso 1 1 calc R
C20 C 0.0384(4) 0.3489(4) 0.42750(17) 0.0181(7) Uani 1 1 d .
H20 H -0.0172 0.4401 0.4060 0.022 Uiso 1 1 calc R
C21 C -0.0260(3) 0.5136(3) 0.17500(15) 0.0127(6) Uani 1 1 d .
H21 H -0.0042 0.4308 0.1496 0.015 Uiso 1 1 calc R
C22 C -0.0893(3) 0.6422(3) 0.12385(15) 0.0140(6) Uani 1 1 d .
C23 C -0.0945(4) 0.7692(4) 0.13714(17) 0.0188(7) Uani 1 1 d .
H23 H -0.0532 0.7754 0.1780 0.023 Uiso 1 1 calc R
C24 C -0.1594(4) 0.8870(4) 0.09111(18) 0.0235(8) Uani 1 1 d .
H24 H -0.1624 0.9730 0.1008 0.028 Uiso 1 1 calc R
C25 C -0.2195(4) 0.8792(4) 0.03137(19) 0.0254(8) Uani 1 1 d .
H25 H -0.2644 0.9597 0.0000 0.031 Uiso 1 1 calc R
C26 C -0.2135(4) 0.7533(4) 0.01762(18) 0.0260(8) Uani 1 1 d .
H26 H -0.2547 0.7474 -0.0234 0.031 Uiso 1 1 calc R
C27 C -0.1477(4) 0.6349(4) 0.06335(17) 0.0200(7) Uani 1 1 d .
H27 H -0.1428 0.5486 0.0530 0.024 Uiso 1 1 calc R
C28 C 0.1140(3) 0.4946(3) 0.20530(17) 0.0170(7) Uani 1 1 d .
C29 C 0.2307(4) 0.4517(4) 0.1643(2) 0.0261(8) Uani 1 1 d .
H29 H 0.2217 0.4336 0.1193 0.031 Uiso 1 1 calc R
C30 C 0.3597(4) 0.4352(5) 0.1890(3) 0.0390(11) Uani 1 1 d .
H30 H 0.4383 0.4057 0.1607 0.047 Uiso 1 1 calc R
C31 C 0.3747(5) 0.4613(5) 0.2538(3) 0.0432(12) Uani 1 1 d .
H31 H 0.4632 0.4502 0.2703 0.052 Uiso 1 1 calc R
C32 C 0.2603(5) 0.5040(5) 0.2949(2) 0.0418(11) Uani 1 1 d .
H32 H 0.2700 0.5225 0.3397 0.050 Uiso 1 1 calc R
C33 C 0.1306(4) 0.5198(4) 0.2706(2) 0.0274(8) Uani 1 1 d .
H33 H 0.0527 0.5483 0.2993 0.033 Uiso 1 1 calc R
C34 C 0.1823(3) 0.0374(3) 0.17534(16) 0.0164(7) Uani 1 1 d .
C35 C 0.2830(4) 0.0857(4) 0.16239(17) 0.0208(7) Uani 1 1 d .
H35 H 0.2640 0.1765 0.1729 0.025 Uiso 1 1 calc R
C36 C 0.4109(4) 0.0025(4) 0.13429(18) 0.0279(9) Uani 1 1 d .
H36 H 0.4779 0.0372 0.1259 0.033 Uiso 1 1 calc R
C37 C 0.4410(4) -0.1295(5) 0.11864(19) 0.0324(10) Uani 1 1 d .
H37 H 0.5284 -0.1860 0.0997 0.039 Uiso 1 1 calc R
C38 C 0.3424(4) -0.1792(4) 0.1308(2) 0.0343(10) Uani 1 1 d .
H38 H 0.3619 -0.2699 0.1196 0.041 Uiso 1 1 calc R
C39 C 0.2155(4) -0.0974(4) 0.1591(2) 0.0259(8) Uani 1 1 d .
H39 H 0.1496 -0.1335 0.1676 0.031 Uiso 1 1 calc R
C40 C -0.0633(4) 0.0354(4) 0.25262(17) 0.0190(7) Uani 1 1 d .
C41 C 0.0222(5) -0.0685(4) 0.30286(19) 0.0297(9) Uani 1 1 d .
H41 H 0.1155 -0.0824 0.3119 0.036 Uiso 1 1 calc R
C42 C -0.0295(7) -0.1518(5) 0.3397(2) 0.0443(13) Uani 1 1 d .
H42 H 0.0287 -0.2202 0.3743 0.053 Uiso 1 1 calc R
C43 C -0.1615(6) -0.1362(5) 0.3268(2) 0.0464(13) Uani 1 1 d .
H43 H -0.1946 -0.1945 0.3515 0.056 Uiso 1 1 calc R
C44 C -0.2467(5) -0.0357(5) 0.2777(2) 0.0395(11) Uani 1 1 d .
H44 H -0.3391 -0.0244 0.2686 0.047 Uiso 1 1 calc R
C45 C -0.1984(4) 0.0500(4) 0.2412(2) 0.0252(8) Uani 1 1 d .
H45 H -0.2592 0.1199 0.2079 0.030 Uiso 1 1 calc R
C46 C -0.1207(3) 0.2511(3) 0.13295(16) 0.0148(6) Uani 1 1 d .
C47 C -0.0779(4) 0.2191(4) 0.06760(18) 0.0207(7) Uani 1 1 d .
H47 H 0.0136 0.1463 0.0615 0.025 Uiso 1 1 calc R
C48 C -0.1655(4) 0.2909(4) 0.01117(18) 0.0266(8) Uani 1 1 d .
H48 H -0.1342 0.2656 -0.0326 0.032 Uiso 1 1 calc R
C49 C -0.2982(4) 0.3991(4) 0.01876(19) 0.0275(8) Uani 1 1 d .
H49 H -0.3575 0.4499 -0.0196 0.033 Uiso 1 1 calc R
C50 C -0.3435(4) 0.4324(4) 0.08294(19) 0.0233(7) Uani 1 1 d .
H50 H -0.4349 0.5059 0.0885 0.028 Uiso 1 1 calc R
C51 C -0.2572(3) 0.3599(4) 0.13926(18) 0.0185(7) Uani 1 1 d .
H51 H -0.2907 0.3841 0.1829 0.022 Uiso 1 1 calc R

loop_
_atom_site_aniso_label
_atom_site_aniso_U_11
_atom_site_aniso_U_22
_atom_site_aniso_U_33
_atom_site_aniso_U_23
_atom_site_aniso_U_13
_atom_site_aniso_U_12
Br1 0.0186(2) 0.0484(3) 0.0561(3) -0.0277(2) -0.00321(18) -0.00464(19)
Zn1 0.0197(2) 0.0316(3) 0.0447(3) -0.0122(2) -0.0048(2) -0.0072(2)
Si1 0.0118(4) 0.0116(4) 0.0115(4) -0.0028(3) 0.0033(3) -0.0045(3)
N1 0.0125(13) 0.0115(13) 0.0103(12) 0.0004(10) 0.0000(10) -0.0054(10)
C1 0.0110(14) 0.0139(15) 0.0074(14) -0.0016(11) 0.0005(11) -0.0061(12)
C2 0.0130(15) 0.0132(15) 0.0095(14) 0.0000(12) 0.0017(11) -0.0061(12)
C3 0.0135(15) 0.0162(16) 0.0104(14) 0.0003(12) 0.0042(11) -0.0053(13)
C4 0.0144(16) 0.0138(15) 0.0140(15) 0.0007(12) 0.0029(12) -0.0029(13)
C5 0.0170(16) 0.0130(15) 0.0116(15) 0.0031(12) -0.0004(12) -0.0060(13)
C6 0.0136(15) 0.0155(15) 0.0077(14) -0.0010(11) 0.0013(11) -0.0075(12)
C7 0.0221(18) 0.0154(17) 0.0262(19) 0.0075(14) 0.0097(15) 0.0041(14)
C8 0.0123(15) 0.0120(15) 0.0118(14) -0.0003(12) 0.0030(11) -0.0053(12)
C9 0.0131(15) 0.0101(14) 0.0116(14) 0.0041(11) 0.0023(11) -0.0034(12)
C10 0.0201(17) 0.0251(18) 0.0160(16) -0.0048(14) 0.0047(13) -0.0124(14)
C11 0.030(2) 0.038(2) 0.0134(16) -0.0062(15) 0.0077(14) -0.0175(17)
C12 0.0215(18) 0.029(2) 0.0218(18) -0.0031(15) 0.0111(14) -0.0112(15)
C13 0.0167(17) 0.0244(18) 0.0225(18) 0.0010(14) 0.0022(13) -0.0099(14)
C14 0.0181(16) 0.0174(16) 0.0118(15) 0.0021(12) -0.0005(12) -0.0067(13)
C15 0.0124(15) 0.0182(16) 0.0088(14) 0.0011(12) 0.0048(11) -0.0048(13)
C16 0.0201(18) 0.0210(18) 0.0224(18) 0.0074(14) -0.0002(14) -0.0080(15)
C17 0.0226(19) 0.035(2) 0.026(2) 0.0149(17) -0.0054(15) -0.0094(17)
C18 0.0193(18) 0.054(3) 0.0174(18) 0.0059(17) -0.0032(14) -0.0172(18)
C19 0.0227(18) 0.037(2) 0.0206(18) -0.0045(16) 0.0021(14) -0.0179(17)
C20 0.0155(16) 0.0207(17) 0.0176(16) -0.0007(13) 0.0016(12) -0.0079(14)
C21 0.0133(15) 0.0124(15) 0.0119(14) 0.0010(12) 0.0031(12) -0.0056(12)
C22 0.0126(15) 0.0178(16) 0.0105(14) 0.0028(12) 0.0041(11) -0.0069(13)
C23 0.0253(18) 0.0188(17) 0.0122(15) 0.0001(13) 0.0044(13) -0.0101(14)
C24 0.0279(19) 0.0200(18) 0.0217(18) -0.0008(14) 0.0092(14) -0.0102(15)
C25 0.0227(18) 0.0234(19) 0.0203(18) 0.0103(14) 0.0038(14) -0.0041(15)
C26 0.0256(19) 0.037(2) 0.0137(16) 0.0041(15) -0.0010(14) -0.0137(17)
C27 0.0218(17) 0.0257(18) 0.0151(16) -0.0016(14) 0.0030(13) -0.0130(15)
C28 0.0157(16) 0.0137(15) 0.0226(17) 0.0060(13) -0.0004(13) -0.0089(13)
C29 0.0182(18) 0.0270(19) 0.032(2) 0.0051(16) 0.0029(15) -0.0109(15)
C30 0.0169(19) 0.036(2) 0.062(3) 0.014(2) 0.0007(19) -0.0139(17)
C31 0.027(2) 0.042(3) 0.066(3) 0.020(2) -0.018(2) -0.025(2)
C32 0.050(3) 0.046(3) 0.042(3) 0.009(2) -0.020(2) -0.035(2)
C33 0.029(2) 0.033(2) 0.028(2) -0.0007(16) -0.0029(16) -0.0216(17)
C34 0.0145(16) 0.0165(16) 0.0117(15) -0.0016(12) 0.0004(12) -0.0013(13)
C35 0.0172(17) 0.0214(17) 0.0166(16) 0.0028(13) 0.0028(13) -0.0030(14)
C36 0.0157(17) 0.041(2) 0.0183(18) 0.0043(16) 0.0053(13) -0.0061(16)
C37 0.0151(18) 0.040(2) 0.0185(18) -0.0047(16) 0.0016(14) 0.0090(16)
C38 0.027(2) 0.024(2) 0.036(2) -0.0153(17) 0.0016(17) 0.0040(16)
C39 0.0213(18) 0.0233(19) 0.029(2) -0.0107(15) 0.0004(15) -0.0049(15)
C40 0.0288(19) 0.0169(16) 0.0158(16) -0.0079(13) 0.0085(13) -0.0132(14)
C41 0.049(2) 0.0222(19) 0.0231(19) -0.0013(15) 0.0010(17) -0.0207(18)
C42 0.094(4) 0.032(2) 0.021(2) 0.0008(17) 0.003(2) -0.041(3)
C43 0.092(4) 0.050(3) 0.028(2) -0.016(2) 0.028(2) -0.057(3)
C44 0.051(3) 0.049(3) 0.041(3) -0.026(2) 0.029(2) -0.040(2)
C45 0.029(2) 0.0272(19) 0.0274(19) -0.0146(16) 0.0156(15) -0.0181(16)
C46 0.0145(15) 0.0177(16) 0.0150(15) -0.0031(12) 0.0015(12) -0.0096(13)
C47 0.0154(16) 0.0278(19) 0.0186(17) -0.0045(14) 0.0036(13) -0.0092(14)
C48 0.0242(19) 0.043(2) 0.0136(17) -0.0029(15) 0.0005(14) -0.0161(17)
C49 0.0190(18) 0.041(2) 0.0223(18) 0.0036(16) -0.0071(14) -0.0145(17)
C50 0.0122(16) 0.0289(19) 0.0270(19) -0.0033(15) -0.0014(13) -0.0077(14)
C51 0.0133(16) 0.0231(17) 0.0198(17) -0.0057(14) 0.0036(12) -0.0081(14)

loop_
_atom_type_symbol
_atom_type_description
_atom_type_scat_dispersion_real
_atom_type_scat_dispersion_imag
_atom_type_scat_source
C C 0.0033 0.0016 'International Tables Vol C Tables 4.2.6.8 and 6.1.1.4'
H H 0.0000 0.0000 'International Tables Vol C Tables 4.2.6.8 and 6.1.1.4'
N N 0.0061 0.0033 'International Tables Vol C Tables 4.2.6.8 and 6.1.1.4'
Si Si 0.0817 0.0704 'International Tables Vol C Tables 4.2.6.8 and 6.1.1.4'
Zn Zn 0.2839 1.4301 'International Tables Vol C Tables 4.2.6.8 and 6.1.1.4'
Br Br -0.2901 2.4595 'International Tables Vol C Tables 4.2.6.8 and 6.1.1.4'

loop_
_geom_angle_atom_site_label_1
_geom_angle_atom_site_label_2
_geom_angle_atom_site_label_3
_geom_angle
N1 Zn1 Br1 160.41(9)
N1 Si1 C40 112.61(14)
N1 Si1 C34 108.24(14)
C40 Si1 C34 107.63(16)
N1 Si1 C46 111.18(14)
C40 Si1 C46 107.79(15)
C34 Si1 C46 109.28(14)
C1 N1 Si1 120.9(2)
C1 N1 Zn1 116.2(2)
Si1 N1 Zn1 122.08(15)
C6 C1 N1 120.2(3)
C6 C1 C2 118.7(3)
N1 C1 C2 121.1(3)
C3 C2 C1 119.3(3)
C3 C2 C8 121.6(3)
C1 C2 C8 119.0(3)
C2 C3 C4 122.0(3)
C3 C4 C5 118.3(3)
C3 C4 C7 120.3(3)
C5 C4 C7 121.4(3)
C6 C5 C4 121.4(3)
C5 C6 C1 119.7(3)
C5 C6 C21 121.9(3)
C1 C6 C21 118.3(3)
C2 C8 C15 111.7(3)
C2 C8 C9 112.3(2)
C15 C8 C9 110.2(2)
C10 C9 C14 118.4(3)
C10 C9 C8 122.9(3)
C14 C9 C8 118.6(3)
C9 C10 C11 120.7(3)
C12 C11 C10 120.1(3)
C11 C12 C13 119.6(3)
C14 C13 C12 120.4(3)
C13 C14 C9 120.8(3)
C20 C15 C16 118.0(3)
C20 C15 C8 122.8(3)
C16 C15 C8 119.0(3)
C17 C16 C15 120.9(4)
C16 C17 C18 120.5(4)
C17 C18 C19 119.7(4)
C18 C19 C20 120.1(4)
C19 C20 C15 120.8(3)
C22 C21 C28 110.8(2)
C22 C21 C6 112.6(3)
C28 C21 C6 112.4(3)
C27 C22 C23 118.7(3)
C27 C22 C21 119.5(3)
C23 C22 C21 121.8(3)
C24 C23 C22 120.7(3)
C25 C24 C23 120.2(3)
C24 C25 C26 119.4(3)
C25 C26 C27 120.6(3)
C22 C27 C26 120.4(3)
C33 C28 C29 118.4(3)
C33 C28 C21 123.5(3)
C29 C28 C21 118.1(3)
C30 C29 C28 120.4(4)
C31 C30 C29 120.6(4)
C30 C31 C32 119.6(4)
C31 C32 C33 120.1(4)
C28 C33 C32 120.8(4)
C35 C34 C39 117.3(3)
C35 C34 Si1 121.9(3)
C39 C34 Si1 120.7(3)
C36 C35 C34 121.1(4)
C37 C36 C35 120.6(4)
C36 C37 C38 119.4(3)
C39 C38 C37 120.3(4)
C38 C39 C34 121.4(4)
C45 C40 C41 117.2(3)
C45 C40 Si1 122.9(3)
C41 C40 Si1 119.9(3)
C42 C41 C40 120.4(4)
C43 C42 C41 121.0(5)
C42 C43 C44 119.6(4)
C43 C44 C45 120.4(4)
C40 C45 C44 121.4(4)
C47 C46 C51 116.9(3)
C47 C46 Si1 119.6(3)
C51 C46 Si1 123.4(2)
C48 C47 C46 121.8(3)
C49 C48 C47 120.1(3)
C50 C49 C48 119.2(3)
C49 C50 C51 120.8(3)
C50 C51 C46 121.1(3)

loop_
_geom_bond_atom_site_label_1
_geom_bond_atom_site_label_2
_geom_bond_distance
Br1 Zn1 2.2180(6)
Zn1 N1 1.833(3)
Si1 N1 1.725(3)
Si1 C40 1.876(3)
Si1 C34 1.877(3)
Si1 C46 1.880(3)
N1 C1 1.416(4)
C1 C6 1.415(4)
C1 C2 1.417(4)
C2 C3 1.390(4)
C2 C8 1.527(4)
C3 C4 1.391(5)
C4 C5 1.393(4)
C4 C7 1.505(5)
C5 C6 1.393(5)
C6 C21 1.536(4)
C8 C15 1.529(4)
C8 C9 1.530(4)
C9 C10 1.385(5)
C9 C14 1.395(5)
C10 C11 1.399(5)
C11 C12 1.377(6)
C12 C13 1.383(5)
C13 C14 1.382(5)
C15 C20 1.392(5)
C15 C16 1.403(5)
C16 C17 1.379(5)
C17 C18 1.381(6)
C18 C19 1.384(6)
C19 C20 1.392(5)
C21 C22 1.525(4)
C21 C28 1.528(4)
C22 C27 1.385(5)
C22 C23 1.395(5)
C23 C24 1.392(5)
C24 C25 1.383(6)
C25 C26 1.383(6)
C26 C27 1.394(5)
C28 C33 1.383(5)
C28 C29 1.399(5)
C29 C30 1.388(6)
C30 C31 1.373(8)
C31 C32 1.382(8)
C32 C33 1.395(6)
C34 C35 1.400(5)
C34 C39 1.401(5)
C35 C36 1.395(5)
C36 C37 1.376(6)
C37 C38 1.387(7)
C38 C39 1.386(5)
C40 C45 1.390(5)
C40 C41 1.405(6)
C41 C42 1.403(6)
C42 C43 1.360(8)
C43 C44 1.373(8)
C44 C45 1.396(6)
C46 C47 1.398(5)
C46 C51 1.409(5)
C47 C48 1.393(5)
C48 C49 1.384(6)
C49 C50 1.384(6)
C50 C51 1.386(5)
